data_4505483
loop_
_publ_author_name
'Zang, Shuang-Quan'
'Dong, Ming-Ming'
'Fan, Ya-Juan'
'Hou, Hong-Wei'
'Mak, Thomas C. W.'

_publ_section_title
;
 Four Cobaltic Coordination Polymers Based on 5-Iodo-Isophthalic Acid:
 Halogen-Related Interaction and Solvent Effect
;
_journal_issue 3
_journal_name_full 'Crystal Growth &amp; Design'
_journal_page_first 1239
_journal_paper_doi 10.1021/cg201257j
_journal_volume 12
_journal_year 2012
_chemical_formula_moiety 'C18 H17 Co I N4 O4, 2.66(H O0.50), H O0.50, 0.34(H2 O) '
_chemical_formula_sum 'C18 H23 Co I N4 O7'
_chemical_formula_weight 593.23
_chemical_name_systematic
; 
 ? 
;
_space_group_IT_number 14
_symmetry_cell_setting monoclinic
_symmetry_space_group_name_Hall '-P 2ybc'
_symmetry_space_group_name_H-M 'P 1 21/c 1'
_atom_sites_solution_hydrogens geom
_atom_sites_solution_primary direct
_atom_sites_solution_secondary difmap
_audit_creation_method SHELXL-97
_cell_angle_alpha 90.00
_cell_angle_beta 110.689(6)
_cell_angle_gamma 90.00
_cell_formula_units_Z 4
_cell_length_a 8.0435(6)
_cell_length_b 17.4010(18)
_cell_length_c 17.9545(14)
_cell_measurement_reflns_used 2849
_cell_measurement_temperature 100(2)
_cell_measurement_theta_max 72.6047
_cell_measurement_theta_min 5.0792
_cell_volume 2350.9(4)
_computing_cell_refinement 'Bruker FRAMBO'
_computing_data_collection 'Bruker FRAMBO'
_computing_data_reduction 'Bruker SAINT'
_computing_molecular_graphics 'Bruker SHELXTL'
_computing_publication_material 'Bruker SHELXTL'
_computing_structure_refinement 'SHELXL-97 (Sheldrick, 1997)'
_computing_structure_solution 'SHELXS-97 (Sheldrick, 1990)'
_diffrn_ambient_temperature 100(2)
_diffrn_measured_fraction_theta_full 0.995
_diffrn_measured_fraction_theta_max 0.995
_diffrn_measurement_device_type 'multiwire proportional'
_diffrn_measurement_method 'phi and omega scans'
_diffrn_radiation_monochromator graphite
_diffrn_radiation_source 'fine-focus sealed tube'
_diffrn_radiation_type CuK\a
_diffrn_radiation_wavelength 1.54178
_diffrn_reflns_av_R_equivalents 0.0410
_diffrn_reflns_av_sigmaI/netI 0.0672
_diffrn_reflns_limit_h_max 8
_diffrn_reflns_limit_h_min -9
_diffrn_reflns_limit_k_max 20
_diffrn_reflns_limit_k_min -19
_diffrn_reflns_limit_l_max 21
_diffrn_reflns_limit_l_min -21
_diffrn_reflns_number 8715
_diffrn_reflns_theta_full 67.39
_diffrn_reflns_theta_max 67.39
_diffrn_reflns_theta_min 5.27
_exptl_absorpt_coefficient_mu 16.428
_exptl_absorpt_correction_T_max 0.1666
_exptl_absorpt_correction_T_min 0.1049
_exptl_absorpt_correction_type analytical
_exptl_crystal_colour purple
_exptl_crystal_density_diffrn 1.676
_exptl_crystal_density_method 'not measured'
_exptl_crystal_description needle
_exptl_crystal_F_000 1180
_exptl_crystal_size_max 0.25
_exptl_crystal_size_mid 0.18
_exptl_crystal_size_min 0.17
_refine_diff_density_max 1.186
_refine_diff_density_min -0.635
_refine_diff_density_rms 0.117
_refine_ls_extinction_method none
_refine_ls_goodness_of_fit_ref 1.025
_refine_ls_hydrogen_treatment constr
_refine_ls_matrix_type full
_refine_ls_number_parameters 307
_refine_ls_number_reflns 4216
_refine_ls_number_restraints 8
_refine_ls_restrained_S_all 1.030
_refine_ls_R_factor_all 0.0802
_refine_ls_R_factor_gt 0.0604
_refine_ls_shift/su_max 0.004
_refine_ls_shift/su_mean 0.000
_refine_ls_structure_factor_coef Fsqd
_refine_ls_weighting_details 'calc w=1/[\s^2^(Fo^2^)+(0.0694P)^2^+5.3680P] where P=(Fo^2^+2Fc^2^)/3'
_refine_ls_weighting_scheme calc
_refine_ls_wR_factor_gt 0.1440
_refine_ls_wR_factor_ref 0.1584
_reflns_number_gt 3204
_reflns_number_total 4216
_reflns_threshold_expression >2sigma(I)
_cod_data_source_file cg201257j_si_002.cif
_cod_data_source_block compound1
_cod_depositor_comments
;
The following automatic conversions were performed:

'_symmetry_cell_setting' value 'Monoclinic' changed to 'monoclinic'
according to /home/saulius/struct/CIF-dictionaries/cif_core.dic
dictionary named 'cif_core.dic' version 2.4.1 from 2010-06-29.

Automatic conversion script
Id: cif_fix_values 1715 2011-07-08 13:25:40Z adriana 
;
_cod_original_sg_symbol_Hall -P2ybc
_cod_original_sg_symbol_H-M P2(1)/c
_cod_database_code 4505483

loop_
_symmetry_equiv_pos_as_xyz
'x, y, z'
'-x, y+1/2, -z+1/2'
'-x, -y, -z'
'x, -y-1/2, z-1/2'

loop_
_atom_site_label
_atom_site_type_symbol
_atom_site_fract_x
_atom_site_fract_y
_atom_site_fract_z
_atom_site_U_iso_or_equiv
_atom_site_adp_type
_atom_site_occupancy
_atom_site_symmetry_multiplicity
_atom_site_calc_flag
_atom_site_refinement_flags
_atom_site_disorder_assembly
_atom_site_disorder_group
Co1 Co 0.38482(15) 0.82233(7) 0.27770(7) 0.0386(3) Uani 1 1 d . . 4
O1 O 0.2059(7) 0.7644(3) 0.1916(3) 0.0469(13) Uani 1 1 d . A 4
O2 O 0.4150(8) 0.7797(4) 0.1396(4) 0.0636(17) Uani 1 1 d . A 4
O3 O 0.0694(8) 0.5969(4) -0.1890(3) 0.0587(16) Uani 1 1 d . B 4
O4 O 0.2938(7) 0.6782(3) -0.1341(3) 0.0486(13) Uani 1 1 d . . 4
O1W O 0.9150(12) 0.8695(7) 0.1553(5) 0.140(5) Uani 1 1 d . C 4
H1WA H 1.0017 0.8384 0.1658 0.168 Uiso 1 1 d R C 4
H1WB H 0.8881 0.8761 0.1965 0.210 Uiso 1 1 d R C 4
O2W O 0.5720(18) 0.8650(8) 0.0483(6) 0.089(5) Uani 0.665(19) 1 d P D 1
H2WB H 0.5235 0.8383 0.0754 0.107 Uiso 0.665(19) 1 d PR D 1
H2WA H 0.6809 0.8700 0.0744 0.134 Uiso 0.665(19) 1 d PR D 1
O2W' O 0.379(5) 0.8771(18) 0.0087(11) 0.118(14) Uani 0.335(19) 1 d P D 2
H2WC H 0.2939 0.9041 0.0117 0.142 Uiso 0.335(19) 1 d PR D 2
H2WD H 0.4634 0.9052 0.0059 0.142 Uiso 0.335(19) 1 d PR D 2
N1 N 0.4512(9) 0.9292(4) 0.2583(4) 0.0445(15) Uani 1 1 d . . .
N2 N 0.5918(14) 1.0217(6) 0.2228(8) 0.103(4) Uani 1 1 d DU . .
N3 N 1.1416(10) 1.1985(5) 0.1536(5) 0.068(2) Uani 1 1 d . . .
N4 N 1.3950(8) 1.2582(4) 0.1737(4) 0.0415(14) Uani 1 1 d . . 4
C1 C 0.2688(11) 0.7534(5) 0.1354(4) 0.0475(19) Uani 1 1 d . . .
C2 C 0.1594(10) 0.6396(5) -0.1348(4) 0.0464(18) Uani 1 1 d . . .
C3 C 0.1584(9) 0.7049(4) 0.0668(4) 0.0374(15) Uani 1 1 d . A .
C4 C 0.2109(9) 0.6938(5) 0.0014(4) 0.0392(16) Uani 1 1 d . . .
H4 H 0.3136 0.7172 0.0000 0.047 Uiso 1 1 calc R A .
C5 C 0.1095(9) 0.6477(5) -0.0617(4) 0.0400(16) Uani 1 1 d . A .
C6 C -0.0446(10) 0.6136(5) -0.0599(4) 0.0418(17) Uani 1 1 d . . .
H6 H -0.1134 0.5834 -0.1023 0.050 Uiso 1 1 calc R A .
C7 C -0.0964(9) 0.6248(5) 0.0056(4) 0.0386(16) Uani 1 1 d . A .
C8 C 0.0027(9) 0.6715(4) 0.0681(4) 0.0375(15) Uani 1 1 d . . .
H8 H -0.0350 0.6804 0.1107 0.045 Uiso 1 1 calc R A .
C9 C 0.4073(11) 0.9973(5) 0.2845(5) 0.053(2) Uani 1 1 d . . .
H9 H 0.3285 1.0031 0.3115 0.063 Uiso 1 1 calc R . .
C10 C 0.4969(14) 1.0550(6) 0.2647(8) 0.077(3) Uani 1 1 d . . .
H10 H 0.4947 1.1068 0.2770 0.092 Uiso 1 1 calc R . .
C11 C 0.5653(18) 0.9457(6) 0.2233(9) 0.088(4) Uani 1 1 d . . .
H11 H 0.6204 0.9095 0.2018 0.106 Uiso 1 1 calc R . .
C12 C 0.7021(15) 1.0586(9) 0.1782(7) 0.109(5) Uani 1 1 d DU . .
H12A H 0.7217 1.0234 0.1402 0.130 Uiso 1 1 calc R . .
H12B H 0.6477 1.1054 0.1511 0.130 Uiso 1 1 calc R . .
C13 C 0.8692(14) 1.0746(7) 0.2463(6) 0.085(3) Uani 1 1 d D . .
H13A H 0.9069 1.0280 0.2773 0.102 Uiso 1 1 calc R . 1
H13B H 0.8453 1.1130 0.2803 0.102 Uiso 1 1 calc R . 1
C14 C 1.0228(17) 1.1034(10) 0.2202(12) 0.098(6) Uani 0.74(2) 1 d PD . 1
H14A H 1.1246 1.1153 0.2674 0.117 Uiso 0.74(2) 1 calc PR . 1
H14B H 1.0572 1.0623 0.1921 0.117 Uiso 0.74(2) 1 calc PR . 1
C14' C 0.918(5) 1.0902(11) 0.1716(15) 0.098(6) Uani 0.26(2) 1 d PD . 2
H14C H 1.0537 1.0625 0.1912 0.117 Uiso 0.26(2) 1 d PR . 2
H14D H 0.9723 1.0868 0.1320 0.117 Uiso 0.26(2) 1 d PR . 2
C15 C 0.9776(14) 1.1729(7) 0.1678(7) 0.082(3) Uani 1 1 d D . .
H15A H 0.9350 1.2137 0.1933 0.098 Uiso 1 1 calc R . 1
H15B H 0.8848 1.1606 0.1176 0.098 Uiso 1 1 calc R . 1
C16 C 1.1948(13) 1.1813(5) 0.0919(6) 0.064(2) Uani 1 1 d . . .
H16 H 1.1364 1.1489 0.0495 0.077 Uiso 1 1 calc R . .
C17 C 1.3480(12) 1.2197(5) 0.1028(5) 0.052(2) Uani 1 1 d . . .
H17 H 1.4107 1.2198 0.0681 0.063 Uiso 1 1 calc R E 4
C18 C 1.2687(11) 1.2427(6) 0.2026(5) 0.056(2) Uani 1 1 d . . .
H18 H 1.2686 1.2605 0.2515 0.067 Uiso 1 1 calc R . 4
I1 I -0.32996(7) 0.57611(4) 0.01099(4) 0.0501(2) Uani 0.9659(19) 1 d P A 1
I1' I -0.311(2) 0.5366(14) -0.0134(11) 0.0501(2) Uani 0.0341(19) 1 d P A 2
O3W O 0.075(4) 0.9505(13) 0.0472(9) 0.185(14) Uani 0.50 1 d P . .
H3WB H 0.0295 0.9283 0.0776 0.222 Uiso 0.50 1 d PR . .
H3WA H 0.1532 0.9213 0.0403 0.278 Uiso 0.50 1 d PR . .
O4W O 0.368(3) 0.0005(15) 0.0317(18) 0.190(13) Uani 0.50 1 d PD . .
H4WA H 0.4122 0.0356 0.0111 0.284 Uiso 0.50 1 d PR . .
H4WB H 0.2566 -0.0056 0.0092 0.284 Uiso 0.50 1 d PRD . .

loop_
_atom_site_aniso_label
_atom_site_aniso_U_11
_atom_site_aniso_U_22
_atom_site_aniso_U_33
_atom_site_aniso_U_23
_atom_site_aniso_U_13
_atom_site_aniso_U_12
Co1 0.0417(6) 0.0465(7) 0.0320(5) -0.0039(5) 0.0187(5) -0.0023(5)
O1 0.042(3) 0.070(4) 0.028(2) -0.007(2) 0.011(2) 0.002(3)
O2 0.059(4) 0.087(5) 0.049(3) -0.018(3) 0.025(3) -0.027(3)
O3 0.062(4) 0.079(4) 0.038(3) -0.020(3) 0.020(3) -0.008(3)
O4 0.049(3) 0.068(4) 0.036(3) 0.000(3) 0.024(2) 0.002(3)
O1W 0.104(7) 0.207(12) 0.076(6) -0.060(7) -0.009(5) 0.064(7)
O2W 0.103(10) 0.129(11) 0.043(6) 0.005(6) 0.033(6) -0.019(8)
O2W' 0.17(3) 0.14(3) 0.027(10) -0.009(13) 0.015(14) -0.05(2)
N1 0.051(4) 0.050(4) 0.041(3) 0.002(3) 0.026(3) 0.001(3)
N2 0.103(8) 0.066(6) 0.180(12) 0.017(7) 0.098(8) 0.015(6)
N3 0.054(4) 0.083(6) 0.066(5) 0.025(4) 0.020(4) -0.007(4)
N4 0.044(3) 0.045(4) 0.038(3) 0.011(3) 0.018(3) 0.005(3)
C1 0.049(5) 0.061(5) 0.032(4) 0.003(4) 0.013(3) 0.007(4)
C2 0.044(4) 0.062(5) 0.031(4) 0.000(4) 0.011(3) 0.008(4)
C3 0.037(4) 0.048(4) 0.027(3) 0.001(3) 0.011(3) 0.002(3)
C4 0.031(3) 0.059(5) 0.033(3) 0.004(3) 0.018(3) -0.004(3)
C5 0.040(4) 0.052(4) 0.030(3) 0.002(3) 0.015(3) 0.007(3)
C6 0.041(4) 0.051(4) 0.028(3) -0.002(3) 0.005(3) -0.003(3)
C7 0.026(3) 0.053(4) 0.040(4) 0.003(3) 0.016(3) -0.005(3)
C8 0.040(4) 0.047(4) 0.029(3) 0.000(3) 0.017(3) 0.001(3)
C9 0.052(5) 0.054(5) 0.060(5) 0.015(4) 0.030(4) 0.010(4)
C10 0.071(7) 0.051(5) 0.123(10) 0.024(6) 0.051(7) 0.017(5)
C11 0.118(10) 0.052(6) 0.138(11) 0.000(6) 0.099(10) -0.003(6)
C12 0.089(9) 0.135(13) 0.100(10) 0.047(9) 0.032(7) -0.012(8)
C13 0.119(10) 0.068(7) 0.060(6) 0.013(5) 0.022(6) 0.022(7)
C14 0.043(7) 0.116(13) 0.124(14) 0.057(11) 0.016(7) 0.009(8)
C14' 0.043(7) 0.116(13) 0.124(14) 0.057(11) 0.016(7) 0.009(8)
C15 0.060(6) 0.091(8) 0.094(8) 0.033(7) 0.028(6) -0.004(6)
C16 0.073(6) 0.048(5) 0.063(6) 0.004(4) 0.014(5) -0.010(5)
C17 0.062(5) 0.049(5) 0.047(4) 0.001(4) 0.020(4) -0.002(4)
C18 0.046(5) 0.077(6) 0.046(4) 0.019(4) 0.019(4) 0.011(4)
I1 0.0392(3) 0.0647(5) 0.0466(3) 0.0066(3) 0.0155(2) -0.0111(3)
I1' 0.0392(3) 0.0647(5) 0.0466(3) 0.0066(3) 0.0155(2) -0.0111(3)
O3W 0.35(4) 0.140(18) 0.034(7) -0.009(9) 0.027(14) -0.14(2)
O4W 0.14(2) 0.13(2) 0.21(3) -0.04(2) -0.039(18) 0.010(16)

loop_
_atom_type_symbol
_atom_type_description
_atom_type_scat_dispersion_real
_atom_type_scat_dispersion_imag
_atom_type_scat_source
C C 0.0181 0.0091 'International Tables Vol C Tables 4.2.6.8 and 6.1.1.4'
H H 0.0000 0.0000 'International Tables Vol C Tables 4.2.6.8 and 6.1.1.4'
Co Co -2.3653 3.6143 'International Tables Vol C Tables 4.2.6.8 and 6.1.1.4'
I I -0.3257 6.8362 'International Tables Vol C Tables 4.2.6.8 and 6.1.1.4'
N N 0.0311 0.0180 'International Tables Vol C Tables 4.2.6.8 and 6.1.1.4'
O O 0.0492 0.0322 'International Tables Vol C Tables 4.2.6.8 and 6.1.1.4'

loop_
_geom_angle_atom_site_label_1
_geom_angle_atom_site_label_2
_geom_angle_atom_site_label_3
_geom_angle
_geom_angle_site_symmetry_1
_geom_angle_site_symmetry_3
O4 Co1 O1 104.6(2) 4_576 .
O4 Co1 N1 110.1(3) 4_576 .
O1 Co1 N1 120.2(3) . .
O4 Co1 N4 99.8(2) 4_576 2_745
O1 Co1 N4 110.0(2) . 2_745
N1 Co1 N4 110.0(3) . 2_745
C1 O1 Co1 107.9(5) . .
C2 O4 Co1 123.2(5) . 4_575
H1WA O1W H1WB 109.4 . .
H2WB O2W H2WA 109.5 . .
H2WB O2W H2WD 108.0 . .
H2WA O2W H2WD 134.0 . .
H2WC O2W' H2WD 111.4 . .
C11 N1 C9 106.5(7) . .
C11 N1 Co1 124.2(6) . .
C9 N1 Co1 129.0(5) . .
C11 N2 C10 107.0(9) . .
C11 N2 C12 122.7(10) . .
C10 N2 C12 130.2(10) . .
C18 N3 C16 106.1(8) . .
C18 N3 C15 125.1(9) . .
C16 N3 C15 128.8(10) . .
C18 N4 C17 105.5(7) . .
C18 N4 Co1 128.6(6) . 2_755
C17 N4 Co1 125.9(5) . 2_755
O2 C1 O1 121.6(7) . .
O2 C1 C3 122.1(7) . .
O1 C1 C3 116.3(7) . .
O3 C2 O4 125.9(7) . .
O3 C2 C5 118.6(7) . .
O4 C2 C5 115.4(7) . .
C8 C3 C4 119.9(7) . .
C8 C3 C1 119.9(6) . .
C4 C3 C1 120.2(7) . .
C5 C4 C3 120.1(6) . .
C5 C4 H4 120.0 . .
C3 C4 H4 120.0 . .
C6 C5 C4 119.9(6) . .
C6 C5 C2 119.8(7) . .
C4 C5 C2 120.2(7) . .
C5 C6 C7 119.8(7) . .
C5 C6 H6 120.1 . .
C7 C6 H6 120.1 . .
C8 C7 C6 120.5(6) . .
C8 C7 I1 117.9(5) . .
C6 C7 I1 121.6(5) . .
C8 C7 I1' 135.6(7) . .
C6 C7 I1' 102.7(8) . .
C7 C8 C3 119.7(6) . .
C7 C8 H8 120.1 . .
C3 C8 H8 120.1 . .
C10 C9 N1 109.1(8) . .
C10 C9 H9 125.5 . .
N1 C9 H9 125.5 . .
C9 C10 N2 106.3(9) . .
C9 C10 H10 126.9 . .
N2 C10 H10 126.9 . .
N1 C11 N2 111.0(9) . .
N1 C11 H11 124.5 . .
N2 C11 H11 124.5 . .
C13 C12 N2 99.8(9) . .
C13 C12 H12A 111.8 . .
N2 C12 H12A 111.8 . .
C13 C12 H12B 111.8 . .
N2 C12 H12B 111.8 . .
H12A C12 H12B 109.5 . .
C12 C13 C14' 75.7(15) . .
C12 C13 C14 113.4(10) . .
C12 C13 H13A 108.9 . .
C14' C13 H13A 121.4 . .
C14 C13 H13A 108.9 . .
C12 C13 H13B 108.9 . .
C14' C13 H13B 126.4 . .
C14 C13 H13B 108.9 . .
H13A C13 H13B 107.7 . .
C15 C14 C13 114.2(9) . .
C15 C14 H14A 108.7 . .
C13 C14 H14A 108.7 . .
C15 C14 H14B 108.7 . .
C13 C14 H14B 108.7 . .
H14A C14 H14B 107.6 . .
C15 C14 H14C 108.0 . .
C13 C14 H14C 107.9 . .
H14A C14 H14C 109.2 . .
C15 C14 H14D 65.3 . .
C13 C14 H14D 107.8 . .
H14A C14 H14D 141.7 . .
H14B C14 H14D 48.5 . .
H14C C14 H14D 47.2 . .
C15 C14' C13 112.6(12) . .
C15 C14' H14C 97.5 . .
C13 C14' H14C 99.7 . .
C15 C14' H14D 77.9 . .
C13 C14' H14D 162.3 . .
H14C C14' H14D 63.9 . .
C14 C15 N3 108.3(8) . .
N3 C15 C14' 126.7(15) . .
C14 C15 H15A 110.0 . .
N3 C15 H15A 110.0 . .
C14' C15 H15A 120.0 . .
C14 C15 H15B 110.0 . .
N3 C15 H15B 110.0 . .
C14' C15 H15B 71.5 . .
H15A C15 H15B 108.4 . .
C17 C16 N3 107.9(9) . .
C17 C16 H16 126.0 . .
N3 C16 H16 126.0 . .
C16 C17 N4 108.3(8) . .
C16 C17 H17 125.9 . .
N4 C17 H17 125.9 . .
N4 C18 N3 112.0(8) . .
N4 C18 H18 124.0 . .
N3 C18 H18 124.0 . .
H3WB O3W H3WA 109.5 . .
H4WA O4W H4WB 114.5 . .

loop_
_geom_bond_atom_site_label_1
_geom_bond_atom_site_label_2
_geom_bond_distance
_geom_bond_site_symmetry_2
Co1 O4 1.966(5) 4_576
Co1 O1 1.976(5) .
Co1 N1 1.999(7) .
Co1 N4 2.012(6) 2_745
O1 C1 1.293(9) .
O2 C1 1.239(9) .
O3 C2 1.235(10) .
O4 C2 1.268(10) .
O4 Co1 1.966(5) 4_575
O1W H1WA 0.8502 .
O1W H1WB 0.8502 .
O2W H2WB 0.8604 .
O2W H2WA 0.8396 .
O2W H2WD 1.1679 .
O2W' H2WC 0.8500 .
O2W' H2WD 0.8500 .
N1 C11 1.314(11) .
N1 C9 1.367(10) .
N2 C11 1.340(13) .
N2 C10 1.375(14) .
N2 C12 1.531(8) .
N3 C18 1.333(12) .
N3 C16 1.354(12) .
N3 C15 1.497(12) .
N4 C18 1.321(10) .
N4 C17 1.369(10) .
N4 Co1 2.012(6) 2_755
C1 C3 1.499(10) .
C2 C5 1.508(10) .
C3 C8 1.388(10) .
C3 C4 1.394(9) .
C4 C5 1.393(10) .
C4 H4 0.9300 .
C5 C6 1.385(10) .
C6 C7 1.392(10) .
C6 H6 0.9300 .
C7 C8 1.387(10) .
C7 I1 2.094(6) .
C7 I1' 2.246(19) .
C8 H8 0.9300 .
C9 C10 1.355(12) .
C9 H9 0.9300 .
C10 H10 0.9300 .
C11 H11 0.9300 .
C12 C13 1.489(9) .
C12 H12A 0.9700 .
C12 H12B 0.9700 .
C13 C14' 1.547(10) .
C13 C14 1.551(9) .
C13 H13A 0.9700 .
C13 H13B 0.9700 .
C14 C15 1.496(9) .
C14 H14A 0.9700 .
C14 H14B 0.9700 .
C14 H14C 0.9656 .
C14' C15 1.527(10) .
C14' H14C 1.1300 .
C14' H14D 0.9600 .
C15 H15A 0.9700 .
C15 H15B 0.9700 .
C16 C17 1.354(12) .
C16 H16 0.9300 .
C17 H17 0.9300 .
C18 H18 0.9300 .
O3W H3WB 0.8500 .
O3W H3WA 0.8500 .
O4W H4WA 0.8524 .
O4W H4WB 0.8500 .

loop_
_geom_hbond_atom_site_label_D
_geom_hbond_atom_site_label_H
_geom_hbond_atom_site_label_A
_geom_hbond_distance_DH
_geom_hbond_distance_HA
_geom_hbond_distance_DA
_geom_hbond_angle_DHA
_geom_hbond_site_symmetry_A
O4W H4WB O3W 0.85 1.97 2.62(4) 132.1 1_545
O4W H4WA O2W 0.85 2.06 2.87(3) 159.5 3_665
O3W H3WB O1W 0.85 2.18 3.03(2) 178.8 1_455
O2W H2WA O1W 0.84 1.93 2.750(16) 165.5 .
O2W H2WB O2 0.86 1.96 2.820(12) 178.4 .
O1W H1WB O3 0.85 2.11 2.693(10) 125.3 4_676
O1W H1WA O1 0.85 2.01 2.858(11) 179.5 1_655

loop_
_geom_torsion_atom_site_label_1
_geom_torsion_atom_site_label_2
_geom_torsion_atom_site_label_3
_geom_torsion_atom_site_label_4
_geom_torsion
_geom_torsion_site_symmetry_1
O4 Co1 O1 C1 -171.5(5) 4_576
N1 Co1 O1 C1 64.3(6) .
N4 Co1 O1 C1 -65.1(6) 2_745
O4 Co1 N1 C11 156.9(9) 4_576
O1 Co1 N1 C11 -81.5(10) .
N4 Co1 N1 C11 47.9(10) 2_745
O4 Co1 N1 C9 -15.2(8) 4_576
O1 Co1 N1 C9 106.4(7) .
N4 Co1 N1 C9 -124.2(7) 2_745
Co1 O1 C1 O2 -2.3(10) .
Co1 O1 C1 C3 175.4(5) .
Co1 O4 C2 O3 0.6(12) 4_575
Co1 O4 C2 C5 -179.8(5) 4_575
O2 C1 C3 C8 174.5(8) .
O1 C1 C3 C8 -3.2(11) .
O2 C1 C3 C4 -6.0(12) .
O1 C1 C3 C4 176.2(7) .
C8 C3 C4 C5 -1.6(11) .
C1 C3 C4 C5 179.0(7) .
C3 C4 C5 C6 0.8(11) .
C3 C4 C5 C2 176.1(7) .
O3 C2 C5 C6 -6.3(12) .
O4 C2 C5 C6 174.0(7) .
O3 C2 C5 C4 178.3(8) .
O4 C2 C5 C4 -1.3(11) .
C4 C5 C6 C7 -0.9(12) .
C2 C5 C6 C7 -176.2(7) .
C5 C6 C7 C8 1.8(12) .
C5 C6 C7 I1 179.1(6) .
C5 C6 C7 I1' -167.7(8) .
C6 C7 C8 C3 -2.6(11) .
I1 C7 C8 C3 -180.0(6) .
I1' C7 C8 C3 162.7(10) .
C4 C3 C8 C7 2.4(11) .
C1 C3 C8 C7 -178.1(7) .
C11 N1 C9 C10 0.0(12) .
Co1 N1 C9 C10 173.2(7) .
N1 C9 C10 N2 2.4(13) .
C11 N2 C10 C9 -3.9(16) .
C12 N2 C10 C9 173.1(12) .
C9 N1 C11 N2 -2.5(15) .
Co1 N1 C11 N2 -176.2(9) .
C10 N2 C11 N1 4.1(18) .
C12 N2 C11 N1 -173.2(11) .
C11 N2 C12 C13 -103.0(16) .
C10 N2 C12 C13 80.5(18) .
N2 C12 C13 C14' 169.9(14) .
N2 C12 C13 C14 172.5(11) .
C12 C13 C14 C15 55(2) .
C14' C13 C14 C15 59.5(16) .
C12 C13 C14' C15 120(3) .
C14 C13 C14' C15 -56.5(16) .
C13 C14 C15 N3 174.9(13) .
C13 C14 C15 C14' -58.7(16) .
C18 N3 C15 C14 -83.4(15) .
C16 N3 C15 C14 94.8(15) .
C18 N3 C15 C14' -122.3(18) .
C16 N3 C15 C14' 56(2) .
C13 C14' C15 C14 57.9(16) .
C13 C14' C15 N3 130.2(19) .
C18 N3 C16 C17 -3.8(11) .
C15 N3 C16 C17 177.7(9) .
N3 C16 C17 N4 2.8(10) .
C18 N4 C17 C16 -0.6(9) .
Co1 N4 C17 C16 178.0(6) 2_755
C17 N4 C18 N3 -1.8(10) .
Co1 N4 C18 N3 179.6(6) 2_755
C16 N3 C18 N4 3.6(10) .
C15 N3 C18 N4 -177.9(8) .
